data_7031092
loop_
_publ_author_name
'Zhao, Xiao-Li'
'Mak, Thomas C. W.'

_publ_section_title
;
 Silver cages with encapsulated acetylenediide as building blocks for
 hydrothermal synthesis of supramolecular complexes with n-cyanopyridine
 and pyridine-n-carboxamide (n=3, 4).
;
_journal_issue 20
_journal_name_full 'Dalton transactions (Cambridge, England : 2003)'
_journal_page_first 3212
_journal_page_last 3217
_journal_paper_doi 10.1039/B406711H
_journal_year 2004
_chemical_formula_sum 'C44 H16 Ag12 F24 N8 O16'
_chemical_formula_weight 2663.09
_chemical_name_systematic
;
?
;
_space_group_IT_number 14
_symmetry_cell_setting monoclinic
_symmetry_space_group_name_Hall '-P 2yn'
_symmetry_space_group_name_H-M 'P 1 21/n 1'
_atom_sites_solution_hydrogens geom
_atom_sites_solution_primary direct
_atom_sites_solution_secondary difmap
_audit_creation_method SHELXL-97
_cell_angle_alpha 90.00
_cell_angle_beta 117.1060(10)
_cell_angle_gamma 90.00
_cell_formula_units_Z 4
_cell_length_a 27.4459(14)
_cell_length_b 9.2926(5)
_cell_length_c 27.8251(14)
_cell_measurement_temperature 293(2)
_cell_volume 6317.2(6)
_computing_structure_refinement 'SHELXL-97 (Sheldrick, 1997)'
_computing_structure_solution 'SHELXS-97 (Sheldrick, 1990)'
_diffrn_ambient_temperature 293(2)
_diffrn_measured_fraction_theta_full 1.000
_diffrn_measured_fraction_theta_max 1.000
_diffrn_radiation_monochromator graphite
_diffrn_radiation_source 'fine-focus sealed tube'
_diffrn_radiation_type MoK\a
_diffrn_radiation_wavelength 0.71073
_diffrn_reflns_av_R_equivalents 0.0572
_diffrn_reflns_av_sigmaI/netI 0.0542
_diffrn_reflns_limit_h_max 32
_diffrn_reflns_limit_h_min -18
_diffrn_reflns_limit_k_max 11
_diffrn_reflns_limit_k_min -11
_diffrn_reflns_limit_l_max 32
_diffrn_reflns_limit_l_min -33
_diffrn_reflns_number 34183
_diffrn_reflns_theta_full 25.00
_diffrn_reflns_theta_max 25.00
_diffrn_reflns_theta_min 0.86
_exptl_absorpt_coefficient_mu 3.771
_exptl_absorpt_correction_T_max 1
_exptl_absorpt_correction_T_min 0.390777
_exptl_absorpt_correction_type multi-scan
_exptl_absorpt_process_details sadabs
_exptl_crystal_colour colorless
_exptl_crystal_density_diffrn 2.800
_exptl_crystal_density_method 'not measured'
_exptl_crystal_description block
_exptl_crystal_F_000 4976
_exptl_crystal_size_max 0.48
_exptl_crystal_size_mid 0.46
_exptl_crystal_size_min 0.32
_refine_diff_density_max 1.688
_refine_diff_density_min -1.265
_refine_diff_density_rms 0.234
_refine_ls_extinction_method none
_refine_ls_goodness_of_fit_ref 1.141
_refine_ls_hydrogen_treatment mixed
_refine_ls_matrix_type full
_refine_ls_number_parameters 937
_refine_ls_number_reflns 11099
_refine_ls_number_restraints 0
_refine_ls_restrained_S_all 1.141
_refine_ls_R_factor_all 0.1047
_refine_ls_R_factor_gt 0.0770
_refine_ls_shift/su_max 0.000
_refine_ls_shift/su_mean 0.000
_refine_ls_structure_factor_coef Fsqd
_refine_ls_weighting_details
;
calc w=1/[\s^2^(Fo^2^)+(0.0640P)^2^+124.8686P] where
P=(Fo^2^+2Fc^2^)/3
;
_refine_ls_weighting_scheme calc
_refine_ls_wR_factor_gt 0.1657
_refine_ls_wR_factor_ref 0.1827
_reflns_number_gt 8095
_reflns_number_total 11099
_reflns_threshold_expression >2sigma(I)
_cod_data_source_file b406711h.txt
_cod_data_source_block compound_5
_cod_original_sg_symbol_H-M P21/n
_cod_database_code 7031092

loop_
_symmetry_equiv_pos_as_xyz
'x, y, z'
'-x+1/2, y+1/2, -z+1/2'
'-x, -y, -z'
'x-1/2, -y-1/2, z-1/2'

loop_
_atom_site_label
_atom_site_type_symbol
_atom_site_fract_x
_atom_site_fract_y
_atom_site_fract_z
_atom_site_U_iso_or_equiv
_atom_site_adp_type
_atom_site_occupancy
_atom_site_symmetry_multiplicity
_atom_site_calc_flag
_atom_site_refinement_flags
Ag1 Ag 0.25275(5) -0.28545(12) 0.78270(4) 0.0379(3) Uani 1 1 d .
Ag2 Ag 0.36793(4) -0.20040(13) 0.80291(4) 0.0414(3) Uani 1 1 d .
Ag3 Ag 0.36587(5) 0.10728(15) 0.75362(6) 0.0613(4) Uani 1 1 d .
Ag4 Ag 0.19681(5) 0.01632(14) 0.77293(5) 0.0499(3) Uani 1 1 d .
Ag5 Ag 0.31172(5) -0.00872(14) 0.86103(4) 0.0489(3) Uani 1 1 d .
Ag6 Ag 0.21562(5) -0.14237(14) 0.68174(4) 0.0491(3) Uani 1 1 d .
Ag7 Ag 0.24858(6) -0.39536(13) 0.35903(5) 0.0495(3) Uani 1 1 d .
Ag8 Ag 0.30213(4) -0.70644(13) 0.36212(4) 0.0395(3) Uani 1 1 d .
Ag9 Ag 0.29386(5) -0.78792(11) 0.25408(4) 0.0383(3) Uani 1 1 d .
Ag10 Ag 0.27538(5) -0.48226(13) 0.19831(5) 0.0453(3) Uani 1 1 d .
Ag11 Ag 0.18723(5) -0.66130(16) 0.20708(5) 0.0569(4) Uani 1 1 d .
Ag12 Ag 0.36354(4) -0.51665(13) 0.31651(5) 0.0446(3) Uani 1 1 d .
C1 C 0.2719(7) -0.0603(17) 0.7694(7) 0.048(4) Uani 1 1 d .
C2 C 0.3020(6) 0.0216(17) 0.7643(6) 0.039(3) Uani 1 1 d .
C3 C 0.2613(6) -0.4795(16) 0.2960(5) 0.036(3) Uani 1 1 d .
C4 C 0.2723(6) -0.5647(15) 0.2703(6) 0.039(3) Uani 1 1 d .
O1 O 0.4101(4) -0.6018(12) 0.2661(4) 0.053(3) Uani 1 1 d .
O2 O 0.3407(5) -0.7128(14) 0.1994(4) 0.060(3) Uani 1 1 d .
C5 C 0.3877(6) -0.6644(16) 0.2227(6) 0.040(4) Uani 1 1 d .
C6 C 0.4207(8) -0.6882(19) 0.1931(7) 0.054(4) Uani 1 1 d .
F11 F 0.4087(8) -0.808(2) 0.1649(7) 0.158(8) Uani 1 1 d .
F12 F 0.4720(6) -0.716(2) 0.2237(7) 0.147(7) Uani 1 1 d .
F13 F 0.4154(9) -0.600(2) 0.1585(10) 0.211(13) Uani 1 1 d .
O3 O 0.1087(5) 0.0149(15) 0.7002(5) 0.072(4) Uani 1 1 d .
O4 O 0.1205(5) -0.1684(14) 0.6544(5) 0.062(3) Uani 1 1 d .
C7 C 0.0943(7) -0.0785(17) 0.6652(6) 0.045(4) Uani 1 1 d .
C8 C 0.0327(8) -0.081(3) 0.6275(9) 0.083(8) Uani 1 1 d .
F21 F 0.0223(7) -0.051(4) 0.5793(8) 0.231(15) Uani 1 1 d .
F22 F 0.0051(6) 0.001(4) 0.6373(11) 0.29(2) Uani 1 1 d .
F23 F 0.0114(7) -0.205(2) 0.6202(12) 0.204(13) Uani 1 1 d .
O5 O 0.1913(4) -0.2130(12) 0.8261(4) 0.050(3) Uani 1 1 d .
O6 O 0.2577(4) -0.1224(12) 0.9008(4) 0.049(3) Uani 1 1 d .
C9 C 0.2174(6) -0.1968(16) 0.8758(6) 0.039(3) Uani 1 1 d .
C10 C 0.1934(9) -0.266(3) 0.9083(9) 0.080(7) Uani 1 1 d .
F31 F 0.1487(9) -0.234(4) 0.8991(11) 0.243(17) Uani 1 1 d .
F32 F 0.1859(14) -0.402(2) 0.8989(11) 0.234(15) Uani 1 1 d .
F33 F 0.2217(9) -0.261(3) 0.9585(6) 0.187(11) Uani 1 1 d .
O7 O 0.1152(6) 0.3019(13) 0.7713(5) 0.066(4) Uani 1 1 d .
O8 O 0.1599(6) 0.1136(15) 0.8221(5) 0.071(4) Uani 1 1 d .
C11 C 0.1302(6) 0.2201(19) 0.8094(7) 0.047(4) Uani 1 1 d .
C12 C 0.1047(7) 0.248(2) 0.8477(7) 0.057(5) Uani 1 1 d .
F41 F 0.0637(7) 0.170(2) 0.8363(7) 0.158(8) Uani 1 1 d .
F42 F 0.0857(9) 0.376(2) 0.8444(8) 0.158(8) Uani 1 1 d .
F43 F 0.1354(6) 0.233(3) 0.8960(5) 0.158(9) Uani 1 1 d .
O9 O 0.2269(5) -0.6927(13) 0.3777(6) 0.069(4) Uani 1 1 d .
O10 O 0.1782(4) -0.8908(14) 0.3425(5) 0.062(3) Uani 1 1 d .
C13 C 0.1909(6) -0.7795(17) 0.3685(6) 0.040(4) Uani 1 1 d .
C14 C 0.1549(7) -0.740(2) 0.3943(8) 0.056(5) Uani 1 1 d .
F51 F 0.1286(14) -0.839(3) 0.4002(16) 0.29(2) Uani 1 1 d .
F52 F 0.1183(12) -0.660(5) 0.3692(9) 0.33(3) Uani 1 1 d .
F53 F 0.1753(6) -0.689(3) 0.4390(6) 0.166(10) Uani 1 1 d .
O11 O 0.1543(5) -0.6682(13) 0.1140(4) 0.060(3) Uani 1 1 d .
O12 O 0.2015(5) -0.4804(14) 0.1099(5) 0.066(4) Uani 1 1 d .
C15 C 0.1666(7) -0.5734(17) 0.0897(7) 0.046(4) Uani 1 1 d .
C16 C 0.1333(8) -0.578(3) 0.0293(7) 0.066(6) Uani 1 1 d .
F61 F 0.1585(9) -0.530(3) 0.0047(6) 0.206(13) Uani 1 1 d .
F62 F 0.1158(11) -0.690(2) 0.0091(5) 0.200(13) Uani 1 1 d .
F63 F 0.0939(10) -0.493(3) 0.0137(7) 0.242(16) Uani 1 1 d .
O13 O 0.1168(5) 0.2356(15) 0.6083(5) 0.067(4) Uani 1 1 d .
O14 O 0.1912(5) 0.1031(12) 0.6333(5) 0.057(3) Uani 1 1 d .
C17 C 0.1451(7) 0.1493(18) 0.6016(6) 0.047(4) Uani 1 1 d .
C18 C 0.1237(8) 0.0872(19) 0.5438(6) 0.052(4) Uani 1 1 d .
F71 F 0.1161(7) -0.0498(13) 0.5420(5) 0.113(5) Uani 1 1 d .
F72 F 0.0816(7) 0.1535(18) 0.5087(5) 0.140(7) Uani 1 1 d .
F73 F 0.1599(7) 0.0978(19) 0.5254(5) 0.118(5) Uani 1 1 d .
O15 O 0.3919(4) -0.7826(13) 0.3809(5) 0.064(3) Uani 1 1 d .
O16 O 0.3718(5) -0.9214(11) 0.3081(4) 0.053(3) Uani 1 1 d .
C19 C 0.4007(6) -0.8715(16) 0.3534(6) 0.042(4) Uani 1 1 d .
C20 C 0.4598(6) -0.9385(19) 0.3817(7) 0.049(4) Uani 1 1 d .
F81 F 0.4905(8) -0.887(3) 0.3677(16) 0.265(19) Uani 1 1 d .
F82 F 0.4831(8) -0.914(3) 0.4303(8) 0.27(2) Uani 1 1 d .
F83 F 0.4622(5) -1.0705(14) 0.3767(7) 0.133(7) Uani 1 1 d .
N1 N 0.1195(5) -0.7493(12) 0.2243(6) 0.043(3) Uani 1 1 d .
N2 N -0.0610(5) -0.6666(14) 0.2467(5) 0.045(3) Uani 1 1 d .
C21 C 0.0802(6) -0.7436(15) 0.2291(6) 0.036(3) Uani 1 1 d .
C22 C 0.0317(6) -0.7227(15) 0.2353(6) 0.037(3) Uani 1 1 d .
C23 C 0.0231(6) -0.5873(17) 0.2515(7) 0.048(4) Uani 1 1 d .
H23A H 0.0484 -0.5134 0.2585 0.057 Uiso 1 1 calc R
C24 C -0.0233(6) -0.5661(18) 0.2569(7) 0.048(4) Uani 1 1 d .
H24A H -0.0288 -0.4763 0.2684 0.058 Uiso 1 1 calc R
C25 C -0.0520(7) -0.7966(18) 0.2330(8) 0.056(5) Uani 1 1 d .
H25A H -0.0772 -0.8693 0.2276 0.067 Uiso 1 1 calc R
C26 C -0.0056(6) -0.8276(16) 0.2265(7) 0.048(4) Uani 1 1 d .
H26A H -0.0004 -0.9192 0.2162 0.058 Uiso 1 1 calc R
N3 N 0.2271(6) -0.2120(15) 0.6109(5) 0.051(4) Uani 1 1 d .
N4 N 0.2409(5) -0.3285(12) 0.4293(4) 0.039(3) Uani 1 1 d .
C27 C 0.2308(6) -0.2268(18) 0.5721(6) 0.046(4) Uani 1 1 d .
C28 C 0.2339(6) -0.2598(15) 0.5229(5) 0.035(3) Uani 1 1 d .
C29 C 0.2531(8) -0.3909(18) 0.5176(6) 0.051(4) Uani 1 1 d .
H29A H 0.2637 -0.4587 0.5451 0.062 Uiso 1 1 calc R
C30 C 0.2567(7) -0.4223(16) 0.4700(5) 0.041(4) Uani 1 1 d .
H30A H 0.2705 -0.5110 0.4667 0.049 Uiso 1 1 calc R
C31 C 0.2217(7) -0.2019(17) 0.4345(6) 0.048(4) Uani 1 1 d .
H31A H 0.2105 -0.1367 0.4061 0.057 Uiso 1 1 calc R
C32 C 0.2177(7) -0.1620(16) 0.4814(6) 0.046(4) Uani 1 1 d .
H32A H 0.2045 -0.0719 0.4841 0.055 Uiso 1 1 calc R
N5 N 0.6453(6) -0.3995(19) 0.5492(6) 0.070(5) Uani 1 1 d .
N6 N 0.4462(5) -0.4587(12) 0.3848(5) 0.036(3) Uani 1 1 d .
C33 C 0.6020(6) -0.4012(19) 0.5136(6) 0.049(4) Uani 1 1 d .
C34 C 0.5491(6) -0.4187(16) 0.4699(6) 0.043(4) Uani 1 1 d .
C35 C 0.5049(6) -0.3416(16) 0.4665(6) 0.043(4) Uani 1 1 d .
H35A H 0.5091 -0.2732 0.4925 0.052 Uiso 1 1 calc R
C36 C 0.4552(6) -0.3674(17) 0.4245(6) 0.047(4) Uani 1 1 d .
H36A H 0.4254 -0.3176 0.4234 0.056 Uiso 1 1 calc R
C37 C 0.4893(6) -0.5306(18) 0.3875(6) 0.044(4) Uani 1 1 d .
H37A H 0.4839 -0.5957 0.3601 0.052 Uiso 1 1 calc R
C38 C 0.5408(6) -0.5134(19) 0.4283(6) 0.052(4) Uani 1 1 d .
H38A H 0.5700 -0.5642 0.4283 0.062 Uiso 1 1 calc R
N7 N 0.4589(6) -0.104(2) 0.8578(6) 0.075(5) Uani 1 1 d .
N8 N 0.6236(5) -0.0489(13) 1.0561(4) 0.034(3) Uani 1 1 d .
C39 C 0.4950(6) -0.099(2) 0.9004(6) 0.055(5) Uani 1 1 d .
C40 C 0.5390(6) -0.0862(17) 0.9528(6) 0.042(4) Uani 1 1 d .
C41 C 0.5821(7) 0.003(2) 0.9616(6) 0.067(6) Uani 1 1 d .
H41A H 0.5840 0.0517 0.9334 0.080 Uiso 1 1 calc R
C42 C 0.6228(6) 0.0174(18) 1.0143(6) 0.046(4) Uani 1 1 d .
H42A H 0.6517 0.0790 1.0203 0.055 Uiso 1 1 calc R
C43 C 0.5820(7) -0.1324(19) 1.0467(6) 0.049(4) Uani 1 1 d .
H43A H 0.5811 -0.1800 1.0756 0.059 Uiso 1 1 calc R
C44 C 0.5397(7) -0.1533(19) 0.9961(6) 0.055(5) Uani 1 1 d .
H44A H 0.5111 -0.2145 0.9916 0.067 Uiso 1 1 calc R

loop_
_atom_site_aniso_label
_atom_site_aniso_U_11
_atom_site_aniso_U_22
_atom_site_aniso_U_33
_atom_site_aniso_U_23
_atom_site_aniso_U_13
_atom_site_aniso_U_12
Ag1 0.0407(6) 0.0338(6) 0.0374(6) -0.0005(5) 0.0163(5) -0.0068(5)
Ag2 0.0338(6) 0.0546(7) 0.0342(6) 0.0070(5) 0.0142(5) 0.0027(5)
Ag3 0.0393(7) 0.0562(8) 0.0984(11) 0.0352(8) 0.0401(7) 0.0043(6)
Ag4 0.0453(7) 0.0542(8) 0.0603(8) 0.0137(6) 0.0329(6) 0.0141(6)
Ag5 0.0529(7) 0.0559(8) 0.0268(5) -0.0089(5) 0.0086(5) -0.0021(6)
Ag6 0.0603(8) 0.0603(8) 0.0243(5) -0.0051(5) 0.0173(6) 0.0038(6)
Ag7 0.0812(9) 0.0438(7) 0.0355(6) 0.0022(5) 0.0371(6) 0.0199(6)
Ag8 0.0359(6) 0.0490(7) 0.0325(5) 0.0024(5) 0.0146(5) 0.0047(5)
Ag9 0.0465(6) 0.0275(6) 0.0367(6) -0.0067(5) 0.0152(5) 0.0006(5)
Ag10 0.0507(7) 0.0501(7) 0.0452(6) 0.0172(6) 0.0307(6) 0.0049(6)
Ag11 0.0275(6) 0.0772(10) 0.0592(8) 0.0019(7) 0.0140(6) -0.0126(6)
Ag12 0.0284(6) 0.0466(7) 0.0474(7) -0.0004(5) 0.0075(5) -0.0118(5)
C1 0.042(9) 0.037(9) 0.054(10) -0.009(7) 0.012(8) -0.009(8)
C2 0.039(8) 0.045(9) 0.039(8) -0.006(7) 0.024(7) -0.007(7)
C3 0.050(9) 0.039(8) 0.030(7) 0.000(6) 0.027(7) 0.004(7)
C4 0.043(8) 0.035(8) 0.037(8) -0.010(7) 0.016(7) -0.011(7)
O1 0.049(7) 0.059(7) 0.042(6) -0.023(6) 0.014(5) -0.016(6)
O2 0.064(8) 0.079(9) 0.036(6) -0.014(6) 0.020(6) -0.039(7)
C5 0.044(9) 0.034(8) 0.042(8) 0.007(7) 0.019(7) -0.002(7)
C6 0.063(12) 0.052(11) 0.056(10) 0.012(9) 0.035(9) 0.022(9)
F11 0.161(16) 0.191(19) 0.158(15) -0.100(15) 0.105(14) -0.016(14)
F12 0.076(10) 0.25(2) 0.126(12) -0.008(13) 0.050(9) 0.058(12)
F13 0.26(2) 0.204(19) 0.33(3) 0.20(2) 0.28(2) 0.163(18)
O3 0.062(8) 0.089(10) 0.046(7) -0.031(7) 0.008(6) 0.009(7)
O4 0.049(7) 0.067(8) 0.070(8) -0.028(7) 0.029(6) 0.000(6)
C7 0.055(10) 0.043(9) 0.042(9) 0.000(7) 0.027(8) -0.012(8)
C8 0.031(10) 0.14(2) 0.066(14) -0.047(14) 0.009(10) -0.003(13)
F21 0.064(11) 0.48(5) 0.091(13) 0.04(2) -0.019(10) -0.003(18)
F22 0.051(9) 0.46(5) 0.28(3) -0.24(3) 0.011(13) 0.064(16)
F23 0.068(10) 0.155(18) 0.29(3) 0.003(19) 0.000(14) -0.054(12)
O5 0.038(6) 0.060(7) 0.046(6) -0.014(5) 0.014(5) -0.012(5)
O6 0.048(7) 0.054(7) 0.047(6) -0.011(5) 0.024(6) -0.009(6)
C9 0.036(8) 0.040(9) 0.042(8) -0.007(7) 0.018(7) -0.009(7)
C10 0.061(13) 0.109(19) 0.074(14) -0.032(13) 0.035(11) -0.054(13)
F31 0.146(17) 0.39(4) 0.29(3) 0.22(3) 0.18(2) 0.11(2)
F32 0.44(4) 0.107(14) 0.27(3) -0.041(16) 0.26(3) -0.15(2)
F33 0.23(2) 0.27(3) 0.067(9) 0.000(12) 0.079(12) -0.13(2)
O7 0.114(11) 0.051(7) 0.054(7) 0.007(6) 0.056(8) 0.022(7)
O8 0.088(9) 0.074(9) 0.055(7) 0.002(6) 0.035(7) 0.036(8)
C11 0.042(9) 0.047(10) 0.049(9) -0.024(8) 0.018(8) -0.002(8)
C12 0.044(9) 0.091(15) 0.049(10) -0.016(9) 0.034(9) 0.004(10)
F41 0.147(14) 0.24(2) 0.148(14) -0.083(15) 0.119(13) -0.107(15)
F42 0.25(2) 0.132(14) 0.183(17) 0.023(12) 0.174(18) 0.085(15)
F43 0.101(11) 0.33(3) 0.036(6) 0.004(10) 0.028(7) 0.062(14)
O9 0.072(8) 0.050(7) 0.119(11) -0.022(7) 0.073(9) -0.012(7)
O10 0.048(7) 0.086(9) 0.061(7) -0.044(7) 0.034(6) -0.019(6)
C13 0.037(8) 0.044(9) 0.040(8) 0.000(7) 0.018(7) 0.007(8)
C14 0.039(9) 0.075(13) 0.069(12) -0.019(10) 0.038(9) -0.012(9)
F51 0.37(4) 0.24(3) 0.51(5) -0.23(3) 0.41(4) -0.18(3)
F52 0.27(3) 0.64(6) 0.144(17) 0.17(3) 0.144(19) 0.37(4)
F53 0.099(11) 0.31(3) 0.115(12) -0.135(15) 0.075(10) -0.058(14)
O11 0.072(8) 0.057(7) 0.039(6) -0.004(5) 0.016(6) -0.025(6)
O12 0.049(7) 0.066(8) 0.060(7) 0.003(6) 0.005(6) -0.027(6)
C15 0.052(10) 0.041(9) 0.063(10) -0.018(8) 0.043(9) -0.011(8)
C16 0.051(11) 0.094(16) 0.030(9) 0.009(10) -0.002(9) -0.005(11)
F61 0.155(18) 0.39(4) 0.067(9) 0.051(15) 0.042(11) -0.06(2)
F62 0.33(3) 0.140(15) 0.051(8) -0.040(9) 0.017(12) -0.108(19)
F63 0.19(2) 0.35(3) 0.074(10) -0.048(15) -0.037(12) 0.18(2)
O13 0.068(8) 0.084(9) 0.051(7) -0.021(6) 0.029(6) 0.019(7)
O14 0.070(8) 0.046(7) 0.055(7) -0.003(6) 0.029(7) 0.000(6)
C17 0.051(10) 0.049(10) 0.039(8) 0.018(8) 0.019(8) 0.001(8)
C18 0.069(12) 0.060(11) 0.022(7) -0.004(7) 0.017(8) 0.018(9)
F71 0.178(15) 0.061(8) 0.075(8) -0.035(7) 0.037(9) -0.029(9)
F72 0.140(13) 0.149(13) 0.050(7) -0.035(8) -0.027(8) 0.080(11)
F73 0.144(13) 0.167(15) 0.080(8) -0.031(9) 0.081(9) -0.019(11)
O15 0.041(6) 0.065(8) 0.072(8) -0.022(7) 0.013(6) 0.012(6)
O16 0.062(7) 0.041(6) 0.043(6) -0.008(5) 0.012(6) 0.012(5)
C19 0.045(9) 0.035(9) 0.047(9) 0.011(7) 0.023(8) 0.002(7)
C20 0.022(8) 0.051(11) 0.071(12) -0.013(9) 0.019(8) 0.011(7)
F81 0.122(15) 0.20(2) 0.57(5) 0.17(3) 0.23(3) 0.067(15)
F82 0.103(13) 0.44(4) 0.123(14) -0.15(2) -0.067(12) 0.17(2)
F83 0.070(8) 0.065(9) 0.169(15) -0.006(9) -0.028(9) 0.022(7)
N1 0.045(7) 0.018(6) 0.078(9) 0.001(6) 0.040(7) -0.001(5)
N2 0.031(7) 0.045(8) 0.059(8) -0.013(6) 0.021(6) 0.002(6)
C21 0.044(9) 0.031(8) 0.046(8) -0.002(6) 0.031(7) 0.006(7)
C22 0.034(8) 0.035(8) 0.040(8) 0.006(6) 0.015(7) 0.011(7)
C23 0.044(9) 0.037(9) 0.069(11) -0.023(8) 0.032(8) -0.011(7)
C24 0.035(8) 0.043(9) 0.069(11) -0.014(8) 0.025(8) 0.003(7)
C25 0.050(10) 0.046(10) 0.087(13) -0.010(9) 0.045(10) 0.000(8)
C26 0.046(9) 0.023(8) 0.085(12) -0.004(8) 0.039(9) -0.001(7)
N3 0.068(9) 0.060(9) 0.024(6) -0.005(6) 0.021(6) 0.006(7)
N4 0.066(8) 0.025(6) 0.029(6) -0.002(5) 0.025(6) 0.011(6)
C27 0.042(9) 0.053(10) 0.044(9) 0.005(8) 0.021(8) 0.003(8)
C28 0.049(9) 0.035(8) 0.023(6) -0.013(6) 0.019(6) -0.005(7)
C29 0.088(13) 0.048(10) 0.030(8) 0.014(7) 0.037(9) 0.006(9)
C30 0.064(10) 0.034(8) 0.034(7) -0.008(6) 0.031(8) 0.006(7)
C31 0.071(11) 0.042(9) 0.039(8) 0.015(7) 0.032(8) 0.017(8)
C32 0.070(11) 0.028(8) 0.040(8) 0.003(7) 0.026(8) 0.019(8)
N5 0.054(10) 0.102(13) 0.047(8) -0.025(8) 0.018(8) 0.012(9)
N6 0.030(6) 0.032(6) 0.036(6) -0.002(5) 0.005(5) -0.007(5)
C33 0.028(8) 0.074(12) 0.028(8) -0.019(8) -0.002(7) 0.005(8)
C34 0.045(9) 0.033(8) 0.042(8) 0.009(7) 0.013(7) 0.005(7)
C35 0.040(9) 0.037(8) 0.043(8) -0.010(7) 0.011(7) 0.007(7)
C36 0.037(8) 0.052(10) 0.042(8) 0.001(7) 0.010(7) 0.020(8)
C37 0.035(8) 0.055(10) 0.038(8) -0.015(7) 0.014(7) 0.004(7)
C38 0.030(8) 0.067(11) 0.048(9) -0.014(8) 0.009(7) 0.017(8)
N7 0.049(9) 0.113(14) 0.052(9) 0.013(9) 0.013(8) -0.039(9)
N8 0.031(6) 0.043(7) 0.023(6) 0.001(5) 0.008(5) -0.004(6)
C39 0.035(9) 0.088(13) 0.026(8) 0.012(8) 0.001(7) -0.020(9)
C40 0.041(9) 0.046(9) 0.039(8) 0.003(7) 0.017(7) -0.004(7)
C41 0.051(10) 0.109(16) 0.026(8) 0.020(9) 0.006(8) -0.043(11)
C42 0.033(8) 0.064(11) 0.040(8) -0.007(8) 0.015(7) -0.019(8)
C43 0.051(10) 0.061(11) 0.031(8) 0.005(7) 0.014(8) 0.005(9)
C44 0.054(10) 0.059(11) 0.046(9) 0.007(8) 0.016(8) -0.025(9)

loop_
_atom_type_symbol
_atom_type_description
_atom_type_scat_dispersion_real
_atom_type_scat_dispersion_imag
_atom_type_scat_source
C C 0.0033 0.0016 'International Tables Vol C Tables 4.2.6.8 and 6.1.1.4'
H H 0.0000 0.0000 'International Tables Vol C Tables 4.2.6.8 and 6.1.1.4'
N N 0.0061 0.0033 'International Tables Vol C Tables 4.2.6.8 and 6.1.1.4'
O O 0.0106 0.0060 'International Tables Vol C Tables 4.2.6.8 and 6.1.1.4'
F F 0.0171 0.0103 'International Tables Vol C Tables 4.2.6.8 and 6.1.1.4'
Ag Ag -0.8971 1.1015 'International Tables Vol C Tables 4.2.6.8 and 6.1.1.4'

loop_
_geom_angle_atom_site_label_1
_geom_angle_atom_site_label_2
_geom_angle_atom_site_label_3
_geom_angle
_geom_angle_site_symmetry_1
_geom_angle_site_symmetry_3
C1 Ag1 C2 140.5(5) . 2_546
C1 Ag1 O14 118.5(5) . 2_546
C2 Ag1 O14 100.4(5) 2_546 2_546
C1 Ag1 O5 95.0(5) . .
C2 Ag1 O5 94.1(4) 2_546 .
O14 Ag1 O5 85.5(4) 2_546 .
C1 Ag1 Ag6 53.3(4) . .
C2 Ag1 Ag6 87.5(3) 2_546 .
O14 Ag1 Ag6 163.1(3) 2_546 .
O5 Ag1 Ag6 108.9(3) . .
C1 Ag1 Ag2 59.0(4) . .
C2 Ag1 Ag2 130.9(4) 2_546 .
O14 Ag1 Ag2 77.2(3) 2_546 .
O5 Ag1 Ag2 133.8(2) . .
Ag6 Ag1 Ag2 86.32(5) . .
C1 Ag1 Ag3 122.7(4) . 2_546
C2 Ag1 Ag3 41.8(4) 2_546 2_546
O14 Ag1 Ag3 107.1(3) 2_546 2_546
O5 Ag1 Ag3 54.6(2) . 2_546
Ag6 Ag1 Ag3 88.73(5) . 2_546
Ag2 Ag1 Ag3 171.43(5) . 2_546
C1 Ag1 Ag4 106.3(5) . 2_546
C2 Ag1 Ag4 65.4(4) 2_546 2_546
O14 Ag1 Ag4 89.8(3) 2_546 2_546
O5 Ag1 Ag4 157.7(2) . 2_546
Ag6 Ag1 Ag4 79.95(5) . 2_546
Ag2 Ag1 Ag4 65.56(4) . 2_546
Ag3 Ag1 Ag4 106.67(4) 2_546 2_546
C1 Ag1 Ag4 45.0(4) . .
C2 Ag1 Ag4 118.3(4) 2_546 .
O14 Ag1 Ag4 123.1(3) 2_546 .
O5 Ag1 Ag4 53.8(3) . .
Ag6 Ag1 Ag4 63.72(4) . .
Ag2 Ag1 Ag4 102.04(5) . .
Ag3 Ag1 Ag4 81.95(4) 2_546 .
Ag4 Ag1 Ag4 142.68(4) 2_546 .
C1 Ag1 Ag5 45.0(4) . .
C2 Ag1 Ag5 167.4(4) 2_546 .
O14 Ag1 Ag5 77.6(3) 2_546 .
O5 Ag1 Ag5 73.4(2) . .
Ag6 Ag1 Ag5 97.82(5) . .
Ag2 Ag1 Ag5 61.23(4) . .
Ag3 Ag1 Ag5 126.53(5) 2_546 .
Ag4 Ag1 Ag5 126.76(5) 2_546 .
Ag4 Ag1 Ag5 55.45(4) . .
O7 Ag2 O13 156.2(5) 2_546 2_546
O7 Ag2 N7 89.5(5) 2_546 .
O13 Ag2 N7 78.2(5) 2_546 .
O7 Ag2 C2 90.5(5) 2_546 .
O13 Ag2 C2 112.5(5) 2_546 .
N7 Ag2 C2 106.5(6) . .
O7 Ag2 C1 104.4(5) 2_546 .
O13 Ag2 C1 99.3(5) 2_546 .
N7 Ag2 C1 127.0(6) . .
C2 Ag2 C1 25.5(4) . .
O7 Ag2 Ag1 116.7(4) 2_546 .
O13 Ag2 Ag1 78.7(3) 2_546 .
N7 Ag2 Ag1 153.3(4) . .
C2 Ag2 Ag1 70.5(3) . .
C1 Ag2 Ag1 45.1(4) . .
O7 Ag2 Ag3 64.9(3) 2_546 .
O13 Ag2 Ag3 129.4(3) 2_546 .
N7 Ag2 Ag3 75.4(4) . .
C2 Ag2 Ag3 40.5(3) . .
C1 Ag2 Ag3 65.9(4) . .
Ag1 Ag2 Ag3 110.00(5) . .
O7 Ag2 Ag5 141.0(3) 2_546 .
O13 Ag2 Ag5 61.2(3) 2_546 .
N7 Ag2 Ag5 94.0(5) . .
C2 Ag2 Ag5 51.4(3) . .
C1 Ag2 Ag5 45.0(3) . .
Ag1 Ag2 Ag5 62.89(4) . .
Ag3 Ag2 Ag5 78.48(5) . .
O7 Ag2 Ag4 73.0(3) 2_546 2_546
O13 Ag2 Ag4 104.5(3) 2_546 2_546
N7 Ag2 Ag4 142.1(5) . 2_546
C2 Ag2 Ag4 107.0(3) . 2_546
C1 Ag2 Ag4 90.4(3) . 2_546
Ag1 Ag2 Ag4 58.03(4) . 2_546
Ag3 Ag2 Ag4 122.71(5) . 2_546
Ag5 Ag2 Ag4 120.90(5) . 2_546
C2 Ag3 N2 171.4(5) . 4_656
C2 Ag3 Ag1 48.5(4) . 2_556
N2 Ag3 Ag1 139.9(3) 4_656 2_556
C2 Ag3 Ag2 55.8(4) . .
N2 Ag3 Ag2 115.7(3) 4_656 .
Ag1 Ag3 Ag2 103.93(4) 2_556 .
C1 Ag4 O8 147.8(5) . .
C1 Ag4 O3 124.9(5) . .
O8 Ag4 O3 87.4(5) . .
C1 Ag4 Ag5 50.2(4) . .
O8 Ag4 Ag5 97.6(3) . .
O3 Ag4 Ag5 174.2(3) . .
C1 Ag4 Ag1 62.3(4) . 2_556
O8 Ag4 Ag1 119.7(4) . 2_556
O3 Ag4 Ag1 95.2(4) . 2_556
Ag5 Ag4 Ag1 84.94(5) . 2_556
C1 Ag4 Ag1 45.1(4) . .
O8 Ag4 Ag1 130.4(3) . .
O3 Ag4 Ag1 109.9(3) . .
Ag5 Ag4 Ag1 64.52(4) . .
Ag1 Ag4 Ag1 105.10(4) 2_556 .
C1 Ag4 Ag6 47.5(4) . .
O8 Ag4 Ag6 164.4(4) . .
O3 Ag4 Ag6 77.6(3) . .
Ag5 Ag4 Ag6 97.13(5) . .
Ag1 Ag4 Ag6 66.77(4) 2_556 .
Ag1 Ag4 Ag6 53.46(4) . .
C1 Ag4 Ag2 117.5(4) . 2_556
O8 Ag4 Ag2 79.0(3) . 2_556
O3 Ag4 Ag2 54.2(4) . 2_556
Ag5 Ag4 Ag2 129.65(6) . 2_556
Ag1 Ag4 Ag2 56.41(3) 2_556 2_556
Ag1 Ag4 Ag2 148.84(5) . 2_556
Ag6 Ag4 Ag2 95.43(4) . 2_556
N8 Ag5 C1 159.2(5) 3_657 .
N8 Ag5 O6 89.8(4) 3_657 .
C1 Ag5 O6 109.1(5) . .
N8 Ag5 C2 134.4(4) 3_657 .
C1 Ag5 C2 27.0(5) . .
O6 Ag5 C2 135.7(4) . .
N8 Ag5 Ag4 150.3(3) 3_657 .
C1 Ag5 Ag4 47.4(4) . .
O6 Ag5 Ag4 77.0(3) . .
C2 Ag5 Ag4 64.6(3) . .
N8 Ag5 Ag2 108.1(3) 3_657 .
C1 Ag5 Ag2 55.2(4) . .
O6 Ag5 Ag2 120.8(3) . .
C2 Ag5 Ag2 52.3(3) . .
Ag4 Ag5 Ag2 101.42(4) . .
N8 Ag5 Ag1 142.2(3) 3_657 .
C1 Ag5 Ag1 42.7(4) . .
O6 Ag5 Ag1 75.3(2) . .
C2 Ag5 Ag1 67.1(3) . .
Ag4 Ag5 Ag1 60.03(4) . .
Ag2 Ag5 Ag1 55.88(4) . .
N3 Ag6 C1 136.3(6) . .
N3 Ag6 O4 105.4(5) . .
C1 Ag6 O4 118.3(5) . .
N3 Ag6 O14 84.4(4) . .
C1 Ag6 O14 98.5(5) . .
O4 Ag6 O14 86.4(4) . .
N3 Ag6 Ag1 127.3(4) . .
C1 Ag6 Ag1 49.8(4) . .
O4 Ag6 Ag1 96.6(3) . .
O14 Ag6 Ag1 145.2(3) . .
N3 Ag6 Ag4 169.1(4) . .
C1 Ag6 Ag4 44.5(4) . .
O4 Ag6 Ag4 75.4(3) . .
O14 Ag6 Ag4 84.7(3) . .
Ag1 Ag6 Ag4 62.81(4) . .
C3 Ag7 N4 173.6(5) . .
C3 Ag7 Ag9 51.3(4) . 2
N4 Ag7 Ag9 135.1(3) . 2
C3 Ag7 Ag8 55.9(4) . .
N4 Ag7 Ag8 117.8(3) . .
Ag9 Ag7 Ag8 106.37(4) 2 .
O9 Ag8 O15 154.6(5) . .
O9 Ag8 N5 87.4(5) . 3_646
O15 Ag8 N5 79.7(5) . 3_646
O9 Ag8 C4 104.2(5) . .
O15 Ag8 C4 101.2(5) . .
N5 Ag8 C4 123.9(5) 3_646 .
O9 Ag8 C3 87.4(5) . .
O15 Ag8 C3 116.8(5) . .
N5 Ag8 C3 104.3(5) 3_646 .
C4 Ag8 C3 25.9(4) . .
O9 Ag8 Ag9 122.5(4) . .
O15 Ag8 Ag9 75.2(3) . .
N5 Ag8 Ag9 149.1(4) 3_646 .
C4 Ag8 Ag9 46.5(3) . .
C3 Ag8 Ag9 72.3(3) . .
O9 Ag8 Ag12 138.8(3) . .
O15 Ag8 Ag12 63.6(3) . .
N5 Ag8 Ag12 90.2(4) 3_646 .
C4 Ag8 Ag12 46.0(3) . .
C3 Ag8 Ag12 53.5(3) . .
Ag9 Ag8 Ag12 62.55(4) . .
O9 Ag8 Ag7 61.2(3) . .
O15 Ag8 Ag7 133.3(3) . .
N5 Ag8 Ag7 73.5(4) 3_646 .
C4 Ag8 Ag7 65.9(3) . .
C3 Ag8 Ag7 40.1(3) . .
Ag9 Ag8 Ag7 111.91(4) . .
Ag12 Ag8 Ag7 78.72(4) . .
O9 Ag8 Ag10 73.1(3) . 2_545
O15 Ag8 Ag10 104.2(3) . 2_545
N5 Ag8 Ag10 141.9(4) 3_646 2_545
C4 Ag8 Ag10 92.9(3) . 2_545
C3 Ag8 Ag10 107.1(3) . 2_545
Ag9 Ag8 Ag10 63.43(4) . 2_545
Ag12 Ag8 Ag10 125.94(5) . 2_545
Ag7 Ag8 Ag10 120.50(5) . 2_545
C4 Ag9 O16 127.3(4) . .
C4 Ag9 C3 131.3(5) . 2_545
O16 Ag9 C3 97.7(5) . 2_545
C4 Ag9 O2 96.9(5) . .
O16 Ag9 O2 88.1(4) . .
C3 Ag9 O2 102.8(4) 2_545 .
C4 Ag9 Ag11 53.6(4) . .
O16 Ag9 Ag11 163.8(3) . .
C3 Ag9 Ag11 77.9(4) 2_545 .
O2 Ag9 Ag11 108.1(3) . .
C4 Ag9 Ag7 120.4(4) . 2_545
O16 Ag9 Ag7 107.7(3) . 2_545
C3 Ag9 Ag7 44.1(3) 2_545 2_545
O2 Ag9 Ag7 60.9(2) . 2_545
Ag11 Ag9 Ag7 80.16(5) . 2_545
C4 Ag9 Ag8 58.4(4) . .
O16 Ag9 Ag8 81.9(3) . .
C3 Ag9 Ag8 121.4(3) 2_545 .
O2 Ag9 Ag8 135.5(2) . .
Ag11 Ag9 Ag8 87.07(5) . .
Ag7 Ag9 Ag8 162.44(6) 2_545 .
C4 Ag9 Ag12 46.0(4) . .
O16 Ag9 Ag12 85.5(3) . .
C3 Ag9 Ag12 176.6(4) 2_545 .
O2 Ag9 Ag12 76.2(2) . .
Ag11 Ag9 Ag12 99.21(5) . .
Ag7 Ag9 Ag12 133.89(5) 2_545 .
Ag8 Ag9 Ag12 59.92(4) . .
C4 Ag9 Ag10 43.6(4) . .
O16 Ag9 Ag10 133.5(3) . .
C3 Ag9 Ag10 118.3(3) 2_545 .
O2 Ag9 Ag10 57.5(3) . .
Ag11 Ag9 Ag10 60.29(4) . .
Ag7 Ag9 Ag10 83.39(4) 2_545 .
Ag8 Ag9 Ag10 100.74(4) . .
Ag12 Ag9 Ag10 58.37(4) . .
C4 Ag9 Ag10 99.8(4) . 2_545
O16 Ag9 Ag10 88.7(3) . 2_545
C3 Ag9 Ag10 59.3(3) 2_545 2_545
O2 Ag9 Ag10 161.2(3) . 2_545
Ag11 Ag9 Ag10 75.67(4) . 2_545
Ag7 Ag9 Ag10 102.73(4) 2_545 2_545
Ag8 Ag9 Ag10 62.10(4) . 2_545
Ag12 Ag9 Ag10 121.98(4) . 2_545
Ag10 Ag9 Ag10 133.95(4) . 2_545
C4 Ag10 O10 150.8(5) . 2
C4 Ag10 O12 125.6(5) . .
O10 Ag10 O12 83.4(4) 2 .
C4 Ag10 Ag11 50.8(4) . .
O10 Ag10 Ag11 155.8(3) 2 .
O12 Ag10 Ag11 75.6(3) . .
C4 Ag10 Ag12 47.5(4) . .
O10 Ag10 Ag12 103.3(3) 2 .
O12 Ag10 Ag12 172.5(3) . .
Ag11 Ag10 Ag12 97.13(4) . .
C4 Ag10 Ag9 45.5(4) . .
O10 Ag10 Ag9 126.3(3) 2 .
O12 Ag10 Ag9 112.7(3) . .
Ag11 Ag10 Ag9 54.86(4) . .
Ag12 Ag10 Ag9 60.78(4) . .
C4 Ag10 Ag8 117.4(4) . 2
O10 Ag10 Ag8 80.1(3) 2 2
O12 Ag10 Ag8 53.9(3) . 2
Ag11 Ag10 Ag8 96.63(5) . 2
Ag12 Ag10 Ag8 129.84(5) . 2
Ag9 Ag10 Ag8 151.43(5) . 2
C4 Ag10 Ag9 63.5(4) . 2
O10 Ag10 Ag9 124.3(3) 2 2
O12 Ag10 Ag9 92.0(3) . 2
Ag11 Ag10 Ag9 69.05(4) . 2
Ag12 Ag10 Ag9 86.80(4) . 2
Ag9 Ag10 Ag9 106.67(3) . 2
Ag8 Ag10 Ag9 54.46(3) 2 2
N1 Ag11 O11 106.6(5) . .
N1 Ag11 C4 127.1(5) . .
O11 Ag11 C4 126.2(5) . .
N1 Ag11 Ag9 121.4(3) . .
O11 Ag11 Ag9 107.2(3) . .
C4 Ag11 Ag9 50.1(4) . .
N1 Ag11 Ag10 166.5(3) . .
O11 Ag11 Ag10 81.1(3) . .
C4 Ag11 Ag10 45.6(4) . .
Ag9 Ag11 Ag10 64.86(4) . .
N6 Ag12 C4 160.8(5) . .
N6 Ag12 O1 88.4(4) . .
C4 Ag12 O1 110.1(4) . .
N6 Ag12 C3 135.7(4) . .
C4 Ag12 C3 27.1(5) . .
O1 Ag12 C3 135.5(4) . .
N6 Ag12 Ag8 108.5(3) . .
C4 Ag12 Ag8 56.9(4) . .
O1 Ag12 Ag8 125.7(3) . .
C3 Ag12 Ag8 55.4(3) . .
N6 Ag12 Ag10 150.4(3) . .
C4 Ag12 Ag10 45.0(4) . .
O1 Ag12 Ag10 77.3(3) . .
C3 Ag12 Ag10 60.8(3) . .
Ag8 Ag12 Ag10 100.82(4) . .
N6 Ag12 Ag9 140.8(3) . .
C4 Ag12 Ag9 45.5(4) . .
O1 Ag12 Ag9 76.6(2) . .
C3 Ag12 Ag9 70.5(3) . .
Ag8 Ag12 Ag9 57.53(4) . .
Ag10 Ag12 Ag9 60.85(4) . .
C2 C1 Ag4 120.9(13) . .
C2 C1 Ag1 149.1(14) . .
Ag4 C1 Ag1 90.0(6) . .
C2 C1 Ag5 89.6(11) . .
Ag4 C1 Ag5 82.3(6) . .
Ag1 C1 Ag5 92.3(6) . .
C2 C1 Ag6 104.6(13) . .
Ag4 C1 Ag6 88.0(5) . .
Ag1 C1 Ag6 76.9(5) . .
Ag5 C1 Ag6 165.6(9) . .
C2 C1 Ag2 74.0(11) . .
Ag4 C1 Ag2 156.6(8) . .
Ag1 C1 Ag2 75.9(5) . .
Ag5 C1 Ag2 79.8(5) . .
Ag6 C1 Ag2 106.3(6) . .
C1 C2 Ag3 162.4(14) . .
C1 C2 Ag1 104.8(12) . 2_556
Ag3 C2 Ag1 89.7(6) . 2_556
C1 C2 Ag5 63.4(10) . .
Ag3 C2 Ag5 119.9(6) . .
Ag1 C2 Ag5 113.7(6) 2_556 .
C1 C2 Ag2 80.4(11) . .
Ag3 C2 Ag2 83.7(5) . .
Ag1 C2 Ag2 169.8(7) 2_556 .
Ag5 C2 Ag2 76.4(4) . .
C4 C3 Ag7 159.3(13) . .
C4 C3 Ag9 114.8(11) . 2
Ag7 C3 Ag9 84.6(5) . 2
C4 C3 Ag12 60.3(9) . .
Ag7 C3 Ag12 116.0(6) . .
Ag9 C3 Ag12 124.6(6) 2 .
C4 C3 Ag8 75.4(10) . .
Ag7 C3 Ag8 84.1(4) . .
Ag9 C3 Ag8 163.8(6) 2 .
Ag12 C3 Ag8 71.1(4) . .
C3 C4 Ag10 116.3(12) . .
C3 C4 Ag9 152.8(13) . .
Ag10 C4 Ag9 90.9(5) . .
C3 C4 Ag12 92.6(10) . .
Ag10 C4 Ag12 87.5(5) . .
Ag9 C4 Ag12 88.4(6) . .
C3 C4 Ag11 105.3(12) . .
Ag10 C4 Ag11 83.6(5) . .
Ag9 C4 Ag11 76.3(4) . .
Ag12 C4 Ag11 162.1(7) . .
C3 C4 Ag8 78.7(10) . .
Ag10 C4 Ag8 159.3(7) . .
Ag9 C4 Ag8 75.1(4) . .
Ag12 C4 Ag8 77.1(4) . .
Ag11 C4 Ag8 107.1(5) . .
C5 O1 Ag12 124.5(10) . .
C5 O2 Ag9 119.2(9) . .
O1 C5 O2 128.7(15) . .
O1 C5 C6 117.1(15) . .
O2 C5 C6 114.2(14) . .
F13 C6 F12 111(2) . .
F13 C6 F11 101(2) . .
F12 C6 F11 97.1(17) . .
F13 C6 C5 116.9(15) . .
F12 C6 C5 114.8(15) . .
F11 C6 C5 113.9(17) . .
C7 O3 Ag4 121.5(11) . .
C7 O4 Ag6 122.2(10) . .
O4 C7 O3 131.5(16) . .
O4 C7 C8 114.1(15) . .
O3 C7 C8 114.3(16) . .
F22 C8 F21 104(3) . .
F22 C8 F23 109(3) . .
F21 C8 F23 100(2) . .
F22 C8 C7 116.8(19) . .
F21 C8 C7 112(2) . .
F23 C8 C7 114(2) . .
C9 O5 Ag1 112.7(9) . .
C9 O6 Ag5 124.3(10) . .
O6 C9 O5 128.1(15) . .
O6 C9 C10 116.0(14) . .
O5 C9 C10 115.7(14) . .
F31 C10 F33 107(3) . .
F31 C10 F32 99(2) . .
F33 C10 F32 103(3) . .
F31 C10 C9 118(2) . .
F33 C10 C9 116.1(16) . .
F32 C10 C9 112(2) . .
C11 O7 Ag2 130.2(11) . 2_556
C11 O8 Ag4 125.2(12) . .
O7 C11 O8 132.5(16) . .
O7 C11 C12 114.6(15) . .
O8 C11 C12 112.8(17) . .
F43 C12 F41 107(2) . .
F43 C12 F42 103.6(19) . .
F41 C12 F42 103.2(19) . .
F43 C12 C11 116.0(15) . .
F41 C12 C11 111.5(15) . .
F42 C12 C11 113.9(17) . .
C13 O9 Ag8 129.8(10) . .
C13 O10 Ag10 123.4(10) . 2_545
O9 C13 O10 132.7(15) . .
O9 C13 C14 112.7(14) . .
O10 C13 C14 114.6(15) . .
F52 C14 F53 104(2) . .
F52 C14 F51 99(3) . .
F53 C14 F51 100(2) . .
F52 C14 C13 115.7(19) . .
F53 C14 C13 119.4(15) . .
F51 C14 C13 115.8(18) . .
C15 O11 Ag11 121.4(10) . .
C15 O12 Ag10 126.5(11) . .
O12 C15 O11 126.8(16) . .
O12 C15 C16 118.9(16) . .
O11 C15 C16 114.3(15) . .
F62 C16 F63 107(2) . .
F62 C16 F61 105(2) . .
F63 C16 F61 101(2) . .
F62 C16 C15 117.6(19) . .
F63 C16 C15 111.3(19) . .
F61 C16 C15 113.3(17) . .
C17 O13 Ag2 120.8(11) . 2_556
C17 O14 Ag1 122.8(11) . 2_556
C17 O14 Ag6 127.9(10) . .
Ag1 O14 Ag6 88.5(4) 2_556 .
O13 C17 O14 130.4(16) . .
O13 C17 C18 116.6(15) . .
O14 C17 C18 112.9(16) . .
F72 C18 F71 111.9(17) . .
F72 C18 F73 104.3(16) . .
F71 C18 F73 101.5(16) . .
F72 C18 C17 113.3(14) . .
F71 C18 C17 112.6(14) . .
F73 C18 C17 112.3(15) . .
C19 O15 Ag8 122.9(10) . .
C19 O16 Ag9 115.6(10) . .
O15 C19 O16 132.5(15) . .
O15 C19 C20 114.0(14) . .
O16 C19 C20 113.4(14) . .
F81 C20 F82 101(2) . .
F81 C20 F83 106(2) . .
F82 C20 F83 106(2) . .
F81 C20 C19 114.0(18) . .
F82 C20 C19 112.3(15) . .
F83 C20 C19 115.6(14) . .
C21 N1 Ag11 155.6(11) . .
C25 N2 C24 118.4(13) . .
C25 N2 Ag3 123.9(11) . 4
C24 N2 Ag3 117.6(10) . 4
N1 C21 C22 174.9(15) . .
C26 C22 C23 119.0(14) . .
C26 C22 C21 123.3(14) . .
C23 C22 C21 117.7(14) . .
C24 C23 C22 118.0(14) . .
N2 C24 C23 123.5(14) . .
N2 C25 C26 121.8(15) . .
C22 C26 C25 119.2(14) . .
C27 N3 Ag6 169.7(14) . .
C31 N4 C30 118.6(12) . .
C31 N4 Ag7 124.4(9) . .
C30 N4 Ag7 117.0(9) . .
N3 C27 C28 174.5(18) . .
C29 C28 C32 119.5(12) . .
C29 C28 C27 119.1(13) . .
C32 C28 C27 121.4(13) . .
C28 C29 C30 119.0(13) . .
N4 C30 C29 122.0(13) . .
N4 C31 C32 122.6(13) . .
C28 C32 C31 118.3(13) . .
C33 N5 Ag8 141.6(13) . 3_646
C36 N6 C37 116.9(12) . .
C36 N6 Ag12 126.0(10) . .
C37 N6 Ag12 116.9(9) . .
N5 C33 C34 174.3(19) . .
C35 C34 C38 118.0(14) . .
C35 C34 C33 121.8(14) . .
C38 C34 C33 120.1(14) . .
C36 C35 C34 118.5(14) . .
N6 C36 C35 124.5(14) . .
N6 C37 C38 123.1(14) . .
C37 C38 C34 118.9(14) . .
C39 N7 Ag2 145.2(13) . .
C43 N8 C42 116.3(12) . .
C43 N8 Ag5 124.1(10) . 3_657
C42 N8 Ag5 119.1(10) . 3_657
N7 C39 C40 178(2) . .
C44 C40 C41 117.3(14) . .
C44 C40 C39 122.8(15) . .
C41 C40 C39 119.8(14) . .
C40 C41 C42 117.6(14) . .
N8 C42 C41 125.0(14) . .
N8 C43 C44 123.1(15) . .
C40 C44 C43 120.8(15) . .

loop_
_geom_bond_atom_site_label_1
_geom_bond_atom_site_label_2
_geom_bond_distance
_geom_bond_site_symmetry_2
Ag1 C1 2.229(16) .
Ag1 C2 2.322(16) 2_546
Ag1 O14 2.372(11) 2_546
Ag1 O5 2.570(11) .
Ag1 Ag6 2.8443(16) .
Ag1 Ag2 3.0518(16) .
Ag1 Ag3 3.1009(17) 2_546
Ag1 Ag4 3.1078(17) 2_546
Ag1 Ag4 3.1488(17) .
Ag1 Ag5 3.2815(16) .
Ag2 O7 2.315(11) 2_546
Ag2 O13 2.384(11) 2_546
Ag2 N7 2.429(14) .
Ag2 C2 2.629(16) .
Ag2 C1 2.696(16) .
Ag2 Ag3 3.1604(17) .
Ag2 Ag5 3.2314(17) .
Ag2 Ag4 3.3352(17) 2_546
Ag3 C2 2.065(15) .
Ag3 N2 2.174(12) 4_656
Ag3 Ag1 3.1009(17) 2_556
Ag4 C1 2.225(17) .
Ag4 O8 2.232(12) .
Ag4 O3 2.341(12) .
Ag4 Ag5 2.9941(17) .
Ag4 Ag1 3.1078(17) 2_556
Ag4 Ag6 3.1740(17) .
Ag4 Ag2 3.3351(17) 2_556
Ag5 N8 2.242(11) 3_657
Ag5 C1 2.322(16) .
Ag5 O6 2.457(11) .
Ag5 C2 2.597(14) .
Ag6 N3 2.228(12) .
Ag6 C1 2.341(15) .
Ag6 O4 2.376(12) .
Ag6 O14 2.578(12) .
Ag7 C3 2.089(13) .
Ag7 N4 2.152(11) .
Ag7 Ag9 2.9864(15) 2
Ag7 Ag8 3.2263(16) .
Ag8 O9 2.298(11) .
Ag8 O15 2.382(11) .
Ag8 N5 2.428(14) 3_646
Ag8 C4 2.650(15) .
Ag8 C3 2.684(14) .
Ag8 Ag9 3.0068(15) .
Ag8 Ag12 3.0839(17) .
Ag8 Ag10 3.2655(17) 2_545
Ag9 C4 2.258(15) .
Ag9 O16 2.334(11) .
Ag9 C3 2.341(14) 2_545
Ag9 O2 2.496(11) .
Ag9 Ag11 2.8588(17) .
Ag9 Ag7 2.9864(15) 2_545
Ag9 Ag12 3.1625(15) .
Ag9 Ag10 3.1647(16) .
Ag9 Ag10 3.3049(17) 2_545
Ag10 C4 2.183(15) .
Ag10 O10 2.226(11) 2
Ag10 O12 2.370(11) .
Ag10 Ag11 3.0364(17) .
Ag10 Ag12 3.0855(16) .
Ag10 Ag8 3.2655(17) 2
Ag10 Ag9 3.3049(17) 2
Ag11 N1 2.274(12) .
Ag11 O11 2.323(11) .
Ag11 C4 2.369(14) .
Ag12 N6 2.264(11) .
Ag12 C4 2.278(14) .
Ag12 O1 2.421(11) .
Ag12 C3 2.619(15) .
C1 C2 1.18(2) .
C2 Ag1 2.322(15) 2_556
C3 C4 1.195(19) .
C3 Ag9 2.341(14) 2
O1 C5 1.224(17) .
O2 C5 1.236(18) .
C5 C6 1.49(2) .
C6 F13 1.22(2) .
C6 F12 1.30(2) .
C6 F11 1.32(2) .
O3 C7 1.227(19) .
O4 C7 1.226(19) .
C7 C8 1.53(2) .
C8 F22 1.19(3) .
C8 F21 1.27(3) .
C8 F23 1.27(3) .
O5 C9 1.245(17) .
O6 C9 1.218(17) .
C9 C10 1.49(3) .
C10 F31 1.17(3) .
C10 F33 1.25(2) .
C10 F32 1.28(3) .
O7 C11 1.21(2) .
O7 Ag2 2.315(11) 2_556
O8 C11 1.23(2) .
C11 C12 1.54(2) .
C12 F43 1.23(2) .
C12 F41 1.25(2) .
C12 F42 1.29(2) .
O9 C13 1.209(18) .
O10 C13 1.218(18) .
O10 Ag10 2.226(11) 2_545
C13 C14 1.51(2) .
C14 F52 1.19(2) .
C14 F53 1.20(2) .
C14 F51 1.23(3) .
O11 C15 1.247(19) .
O12 C15 1.221(18) .
C15 C16 1.50(2) .
C16 F62 1.18(2) .
C16 F63 1.24(3) .
C16 F61 1.26(3) .
O13 C17 1.19(2) .
O13 Ag2 2.384(11) 2_556
O14 C17 1.243(19) .
O14 Ag1 2.372(11) 2_556
C17 C18 1.55(2) .
C18 F72 1.280(19) .
C18 F71 1.29(2) .
C18 F73 1.31(2) .
O15 C19 1.222(19) .
O16 C19 1.233(18) .
C19 C20 1.57(2) .
C20 F81 1.18(2) .
C20 F82 1.23(2) .
C20 F83 1.240(19) .
N1 C21 1.147(17) .
N2 C25 1.32(2) .
N2 C24 1.32(2) .
N2 Ag3 2.174(12) 4
C21 C22 1.43(2) .
C22 C26 1.35(2) .
C22 C23 1.39(2) .
C23 C24 1.36(2) .
C25 C26 1.40(2) .
N3 C27 1.138(19) .
N4 C31 1.324(18) .
N4 C30 1.334(18) .
C27 C28 1.44(2) .
C28 C29 1.36(2) .
C28 C32 1.38(2) .
C29 C30 1.404(19) .
C31 C32 1.41(2) .
N5 C33 1.149(19) .
N5 Ag8 2.428(14) 3_646
N6 C36 1.323(19) .
N6 C37 1.329(18) .
C33 C34 1.42(2) .
C34 C35 1.37(2) .
C34 C38 1.39(2) .
C35 C36 1.35(2) .
C37 C38 1.36(2) .
N7 C39 1.147(19) .
N8 C43 1.30(2) .
N8 C42 1.308(18) .
N8 Ag5 2.242(10) 3_657
C39 C40 1.41(2) .
C40 C44 1.35(2) .
C40 C41 1.37(2) .
C41 C42 1.39(2) .
C43 C44 1.37(2) .
